data_7239186
loop_
_publ_author_name
'Tang, Yun-Yu'
'Ding, Cai-Xia'
'Ng, Seik-Weng'
'Xie, Yong-Shu'

_publ_section_title
;
 Syntheses, structures and photoluminescence of Zn(ii), Ag(i), Cu(i) and
 Co(ii) coordination polymers of a tetrapyridyl ligand
;
_journal_issue 39
_journal_name_full 'RSC Advances'
_journal_page_first 18134
_journal_paper_doi 10.1039/c3ra43405b
_journal_volume 3
_journal_year 2013
_chemical_formula_sum 'C84 H69 Cl6 Cu6 N21'
_chemical_formula_weight 1966.54
_space_group_IT_number 148
_space_group_name_Hall '-R 3'
_space_group_name_H-M_alt 'R -3 :H'
_symmetry_cell_setting trigonal
_symmetry_space_group_name_H-M 'R -3 :H'
_atom_sites_solution_hydrogens geom
_atom_sites_solution_primary direct
_atom_sites_solution_secondary difmap
_audit_creation_method SHELXL-97
_cell_angle_alpha 90.00
_cell_angle_beta 90.00
_cell_angle_gamma 120.00
_cell_formula_units_Z 3
_cell_length_a 29.024(3)
_cell_length_b 29.024(3)
_cell_length_c 11.2581(11)
_cell_measurement_reflns_used 2488
_cell_measurement_temperature 298(2)
_cell_measurement_theta_max 26.063
_cell_measurement_theta_min 2.427
_cell_volume 8213.2(14)
_computing_cell_refinement 'Bruker SMART'
_computing_data_collection 'Bruker SMART'
_computing_data_reduction 'Bruker SAINT'
_computing_molecular_graphics 'Bruker SHELXTL'
_computing_publication_material 'Bruker SHELXTL'
_computing_structure_refinement 'SHELXL-97 (Sheldrick, 1997)'
_computing_structure_solution 'SHELXS-97 (Sheldrick, 1990)'
_diffrn_ambient_temperature 298(2)
_diffrn_measured_fraction_theta_full 0.999
_diffrn_measured_fraction_theta_max 0.999
_diffrn_measurement_device_type 'CCD area detector'
_diffrn_measurement_method 'phi and omega scans'
_diffrn_radiation_monochromator graphite
_diffrn_radiation_source 'fine-focus sealed tube'
_diffrn_radiation_type MoK\a
_diffrn_radiation_wavelength 0.71073
_diffrn_reflns_av_R_equivalents 0.0509
_diffrn_reflns_av_sigmaI/netI 0.0560
_diffrn_reflns_limit_h_max 33
_diffrn_reflns_limit_h_min -29
_diffrn_reflns_limit_k_max 34
_diffrn_reflns_limit_k_min -34
_diffrn_reflns_limit_l_max 13
_diffrn_reflns_limit_l_min -6
_diffrn_reflns_number 10838
_diffrn_reflns_theta_full 25.01
_diffrn_reflns_theta_max 25.01
_diffrn_reflns_theta_min 2.43
_exptl_absorpt_coefficient_mu 1.336
_exptl_absorpt_correction_T_max 0.8248
_exptl_absorpt_correction_T_min 0.6901
_exptl_absorpt_correction_type multi-scan
_exptl_absorpt_process_details sadabs
_exptl_crystal_density_diffrn 1.193
_exptl_crystal_density_method 'not measured'
_exptl_crystal_F_000 2988
_exptl_crystal_size_max 0.30
_exptl_crystal_size_mid 0.18
_exptl_crystal_size_min 0.15
_platon_squeeze_details
;
;
_refine_diff_density_max 0.652
_refine_diff_density_min -0.483
_refine_diff_density_rms 0.107
_refine_ls_extinction_method none
_refine_ls_goodness_of_fit_ref 1.057
_refine_ls_hydrogen_treatment constr
_refine_ls_matrix_type full
_refine_ls_number_parameters 225
_refine_ls_number_reflns 3224
_refine_ls_number_restraints 1
_refine_ls_restrained_S_all 1.059
_refine_ls_R_factor_all 0.0980
_refine_ls_R_factor_gt 0.0608
_refine_ls_shift/su_max 0.001
_refine_ls_shift/su_mean 0.000
_refine_ls_structure_factor_coef Fsqd
_refine_ls_weighting_details 'calc w=1/[\s^2^(Fo^2^)+(0.1096P)^2^+22.0902P] where P=(Fo^2^+2Fc^2^)/3'
_refine_ls_weighting_scheme calc
_refine_ls_wR_factor_gt 0.1680
_refine_ls_wR_factor_ref 0.2003
_reflns_number_gt 2121
_reflns_number_total 3224
_reflns_threshold_expression >2sigma(I)
_cod_data_source_file c3ra43405b.txt
_cod_data_source_block 110503f-new
_cod_depositor_comments
;
The following automatic conversions were performed:

data name '__diffrn_measurement_device_type' was replaced with
'_diffrn_measurement_device_type'.

Automatic conversion script
Id: cif_correct_tags 6909 2019-04-08 15:41:33Z antanas 

The following automatic conversions were performed:

data item '_symmetry_cell_setting' value 'Trigonal' was changed to
'trigonal' in accordance with the
/home/saulius/struct/COD-crude-data/automatic-downloads/DataCite-retrospective/RSC/depositions/lib/dictionaries/cif_core.dic
dictionary named 'cif_core.dic' version 2.4.2 last updated on
2011-04-26.

Automatic conversion script
Id: cif_fix_values 6909 2019-04-08 15:41:33Z antanas 
;
_cod_original_cell_volume 8213.3(13)
_cod_original_sg_symbol_H-M R-3
_cod_database_code 7239186

loop_
_symmetry_equiv_pos_as_xyz
'x, y, z'
'-y, x-y, z'
'-x+y, -x, z'
'x+2/3, y+1/3, z+1/3'
'-y+2/3, x-y+1/3, z+1/3'
'-x+y+2/3, -x+1/3, z+1/3'
'x+1/3, y+2/3, z+2/3'
'-y+1/3, x-y+2/3, z+2/3'
'-x+y+1/3, -x+2/3, z+2/3'
'-x, -y, -z'
'y, -x+y, -z'
'x-y, x, -z'
'-x+2/3, -y+1/3, -z+1/3'
'y+2/3, -x+y+1/3, -z+1/3'
'x-y+2/3, x+1/3, -z+1/3'
'-x+1/3, -y+2/3, -z+2/3'
'y+1/3, -x+y+2/3, -z+2/3'
'x-y+1/3, x+2/3, -z+2/3'

loop_
_atom_site_label
_atom_site_type_symbol
_atom_site_fract_x
_atom_site_fract_y
_atom_site_fract_z
_atom_site_U_iso_or_equiv
_atom_site_adp_type
_atom_site_occupancy
_atom_site_symmetry_multiplicity
_atom_site_calc_flag
_atom_site_refinement_flags
_atom_site_disorder_assembly
_atom_site_disorder_group
Cu1 Cu 0.73341(3) 0.86669(3) 0.33094(6) 0.0489(3) Uani 1 1 d . . .
Cl1 Cl 0.75021(9) 0.87506(7) 0.53310(13) 0.0636(5) Uani 1 1 d . . .
N1 N 0.73402(18) 0.93017(17) 0.2750(4) 0.0399(11) Uani 1 1 d . . .
N2 N 0.73413(19) 0.80389(18) 0.2747(4) 0.0416(11) Uani 1 1 d . . .
N3 N 0.73630(16) 1.06959(16) 0.1666(4) 0.0341(10) Uani 1 1 d . . .
N4 N 0.8254(16) 0.8233(15) -0.010(3) 0.082(8) Uani 0.191(9) 1 d P A 1
N5 N 0.873(3) 0.898(3) 0.204(7) 0.082(8) Uani 0.088(8) 1 d P B 2
N6 N 0.9269(18) 0.8514(17) 0.181(4) 0.082(8) Uani 0.142(8) 1 d P C 3
N7 N 0.808(4) 0.906(4) 0.115(9) 0.082(8) Uani 0.079(10) 1 d P D 4
C1 C 0.7687(2) 0.9781(2) 0.3208(5) 0.0407(13) Uani 1 1 d . . .
H1 H 0.7923 0.9798 0.3789 0.049 Uiso 1 1 calc R . .
C2 C 0.7712(2) 1.0245(2) 0.2866(4) 0.0346(12) Uani 1 1 d . . .
H2 H 0.7965 1.0568 0.3193 0.041 Uiso 1 1 calc R . .
C3 C 0.73569(19) 1.02277(19) 0.2027(4) 0.0319(11) Uani 1 1 d . . .
C4 C 0.7001(2) 0.9740(2) 0.1553(5) 0.0393(13) Uani 1 1 d . . .
H4 H 0.6757 0.9714 0.0983 0.047 Uiso 1 1 calc R . .
C5 C 0.7007(2) 0.9293(2) 0.1924(5) 0.0422(13) Uani 1 1 d . . .
H5 H 0.6766 0.8969 0.1583 0.051 Uiso 1 1 calc R . .
C6 C 0.7008(2) 0.7716(2) 0.1922(5) 0.0428(14) Uani 1 1 d . . .
H6 H 0.6767 0.7800 0.1582 0.051 Uiso 1 1 calc R . .
C7 C 0.6408(2) 1.0337(2) 0.1784(5) 0.0408(13) Uani 1 1 d . . .
H7 H 0.6381 1.0094 0.2357 0.049 Uiso 1 1 calc R . .
C8 C 0.68958(19) 1.06913(19) 0.1311(4) 0.0308(11) Uani 1 1 d . . .
C9 C 0.6913(2) 1.1046(2) 0.0464(5) 0.0351(12) Uani 1 1 d . . .
H9 H 0.7235 1.1297 0.0132 0.042 Uiso 1 1 calc R . .
C10 C 0.7686(2) 0.7903(2) 0.3206(5) 0.0405(13) Uani 1 1 d . . .
H10 H 0.7921 0.8122 0.3789 0.049 Uiso 1 1 calc R . .
C11 C 0.78570(19) 1.11893(19) 0.1667(4) 0.0325(12) Uani 1 1 d . . .
C12 C 0.8290(2) 1.1227(2) 0.1091(5) 0.0348(12) Uani 1 1 d . . .
H12 H 0.8263 1.0934 0.0695 0.042 Uiso 1 1 calc R . .
C13 C 0.8771(2) 1.1707(2) 0.1097(5) 0.0362(12) Uani 1 1 d . . .
H13 H 0.9067 1.1732 0.0715 0.043 Uiso 1 1 calc R . .
C14 C 0.8302(18) 0.8620(19) 0.028(4) 0.083(10) Uani 0.191(9) 1 d P A 1
C15 C 0.832(2) 0.9130(19) 0.062(5) 0.092(11) Uani 0.191(9) 1 d P A 1
H15A H 0.8566 0.9411 0.0112 0.138 Uiso 0.191(9) 1 calc PR A 1
H15B H 0.8437 0.9216 0.1432 0.138 Uiso 0.191(9) 1 calc PR A 1
H15C H 0.7974 0.9089 0.0541 0.138 Uiso 0.191(9) 1 calc PR A 1
C16 C 0.869(4) 0.937(5) 0.202(11) 0.083(10) Uani 0.088(8) 1 d P B 2
C17 C 0.871(4) 0.988(4) 0.164(9) 0.092(11) Uani 0.088(8) 1 d P B 2
H17A H 0.8572 0.9837 0.0850 0.110 Uiso 0.088(8) 1 calc PR B 2
H17B H 0.9072 1.0163 0.1661 0.110 Uiso 0.088(8) 1 calc PR B 2
H17C H 0.8499 0.9954 0.2175 0.110 Uiso 0.088(8) 1 calc PR B 2
C18 C 0.898(2) 0.844(2) 0.103(6) 0.083(10) Uani 0.142(8) 1 d P C 3
C19 C 0.859(3) 0.838(3) 0.008(6) 0.092(11) Uani 0.142(8) 1 d P C 3
H19A H 0.8704 0.8324 -0.0672 0.138 Uiso 0.142(8) 1 calc PR C 3
H19B H 0.8556 0.8693 0.0053 0.138 Uiso 0.142(8) 1 calc PR C 3
H19C H 0.8245 0.8077 0.0270 0.138 Uiso 0.142(8) 1 calc PR C 3
C20 C 0.850(5) 0.925(5) 0.164(12) 0.083(10) Uani 0.079(10) 1 d P D 4
C21 C 0.889(5) 0.944(4) 0.262(11) 0.092(11) Uani 0.079(10) 1 d P D 4
H21A H 0.9230 0.9494 0.2327 0.110 Uiso 0.079(10) 1 calc PR D 4
H21B H 0.8770 0.9173 0.3236 0.110 Uiso 0.079(10) 1 calc PR D 4
H21C H 0.8938 0.9764 0.2934 0.110 Uiso 0.079(10) 1 calc PR D 4

loop_
_atom_site_aniso_label
_atom_site_aniso_U_11
_atom_site_aniso_U_22
_atom_site_aniso_U_33
_atom_site_aniso_U_23
_atom_site_aniso_U_13
_atom_site_aniso_U_12
Cu1 0.0677(6) 0.0343(5) 0.0559(5) 0.0014(3) 0.0038(4) 0.0338(4)
Cl1 0.1128(15) 0.0542(10) 0.0433(9) -0.0052(7) -0.0107(9) 0.0564(10)
N1 0.048(3) 0.034(3) 0.042(2) -0.001(2) -0.002(2) 0.023(2)
N2 0.055(3) 0.035(3) 0.044(3) -0.002(2) -0.003(2) 0.029(2)
N3 0.022(2) 0.025(2) 0.054(3) 0.0084(19) -0.0050(19) 0.0103(18)
N4 0.067(17) 0.062(17) 0.086(18) 0.005(13) -0.011(14) 0.009(14)
N5 0.067(17) 0.062(17) 0.086(18) 0.005(13) -0.011(14) 0.009(14)
N6 0.067(17) 0.062(17) 0.086(18) 0.005(13) -0.011(14) 0.009(14)
N7 0.067(17) 0.062(17) 0.086(18) 0.005(13) -0.011(14) 0.009(14)
C1 0.045(3) 0.036(3) 0.044(3) -0.001(2) -0.009(3) 0.022(3)
C2 0.035(3) 0.026(3) 0.043(3) -0.002(2) -0.007(2) 0.016(2)
C3 0.031(3) 0.023(3) 0.038(3) 0.003(2) -0.002(2) 0.011(2)
C4 0.042(3) 0.028(3) 0.041(3) 0.000(2) -0.011(2) 0.013(3)
C5 0.047(3) 0.028(3) 0.042(3) -0.004(2) -0.006(3) 0.013(3)
C6 0.051(4) 0.051(4) 0.041(3) -0.004(3) -0.006(3) 0.037(3)
C7 0.033(3) 0.043(3) 0.039(3) 0.012(2) 0.001(2) 0.014(3)
C8 0.024(3) 0.029(3) 0.036(3) 0.002(2) -0.004(2) 0.011(2)
C9 0.026(3) 0.032(3) 0.045(3) 0.007(2) 0.004(2) 0.013(2)
C10 0.046(3) 0.035(3) 0.043(3) -0.008(2) -0.009(3) 0.023(3)
C11 0.023(3) 0.025(3) 0.044(3) 0.003(2) -0.007(2) 0.008(2)
C12 0.030(3) 0.025(3) 0.047(3) -0.004(2) -0.005(2) 0.012(2)
C13 0.027(3) 0.032(3) 0.049(3) 0.006(2) 0.003(2) 0.014(2)
C14 0.07(2) 0.07(2) 0.08(2) 0.002(17) -0.003(17) 0.011(17)
C15 0.07(2) 0.07(2) 0.09(3) 0.005(18) -0.003(19) 0.007(19)
C16 0.07(2) 0.07(2) 0.08(2) 0.002(17) -0.003(17) 0.011(17)
C17 0.07(2) 0.07(2) 0.09(3) 0.005(18) -0.003(19) 0.007(19)
C18 0.07(2) 0.07(2) 0.08(2) 0.002(17) -0.003(17) 0.011(17)
C19 0.07(2) 0.07(2) 0.09(3) 0.005(18) -0.003(19) 0.007(19)
C20 0.07(2) 0.07(2) 0.08(2) 0.002(17) -0.003(17) 0.011(17)
C21 0.07(2) 0.07(2) 0.09(3) 0.005(18) -0.003(19) 0.007(19)

loop_
_atom_type_symbol
_atom_type_description
_atom_type_scat_dispersion_real
_atom_type_scat_dispersion_imag
_atom_type_scat_source
C C 0.0033 0.0016 'International Tables Vol C Tables 4.2.6.8 and 6.1.1.4'
H H 0.0000 0.0000 'International Tables Vol C Tables 4.2.6.8 and 6.1.1.4'
N N 0.0061 0.0033 'International Tables Vol C Tables 4.2.6.8 and 6.1.1.4'
Cl Cl 0.1484 0.1585 'International Tables Vol C Tables 4.2.6.8 and 6.1.1.4'
Cu Cu 0.3201 1.2651 'International Tables Vol C Tables 4.2.6.8 and 6.1.1.4'

loop_
_geom_angle_atom_site_label_1
_geom_angle_atom_site_label_2
_geom_angle_atom_site_label_3
_geom_angle
_geom_angle_site_symmetry_1
_geom_angle_site_symmetry_3
N1 Cu1 N2 142.00(19) . .
N1 Cu1 Cl1 108.55(14) . .
N2 Cu1 Cl1 108.58(14) . .
C5 N1 C1 116.5(5) . .
C5 N1 Cu1 123.2(4) . .
C1 N1 Cu1 120.3(4) . .
C6 N2 C10 116.5(4) . .
C6 N2 Cu1 123.0(4) . .
C10 N2 Cu1 120.5(4) . .
C8 N3 C3 121.7(4) . .
C8 N3 C11 119.2(4) . .
C3 N3 C11 119.2(4) . .
N1 C1 C2 123.6(5) . .
N1 C1 H1 118.2 . .
C2 C1 H1 118.2 . .
C1 C2 C3 119.1(5) . .
C1 C2 H2 120.5 . .
C3 C2 H2 120.5 . .
C4 C3 C2 117.8(5) . .
C4 C3 N3 121.4(4) . .
C2 C3 N3 120.9(4) . .
C5 C4 C3 119.8(5) . .
C5 C4 H4 120.1 . .
C3 C4 H4 120.1 . .
N1 C5 C4 123.2(5) . .
N1 C5 H5 118.4 . .
C4 C5 H5 118.4 . .
N2 C6 C7 122.9(5) . 14_455
N2 C6 H6 118.6 . .
C7 C6 H6 118.6 14_455 .
C6 C7 C8 120.1(5) 15 .
C6 C7 H7 119.9 15 .
C8 C7 H7 119.9 . .
C7 C8 C9 117.5(5) . .
C7 C8 N3 121.6(4) . .
C9 C8 N3 120.8(4) . .
C10 C9 C8 118.9(5) 15 .
C10 C9 H9 120.5 15 .
C8 C9 H9 120.5 . .
N2 C10 C9 124.1(5) . 14_455
N2 C10 H10 118.0 . .
C9 C10 H10 118.0 14_455 .
C12 C11 C13 119.9(5) . 13_675
C12 C11 N3 120.0(5) . .
C13 C11 N3 120.1(5) 13_675 .
C11 C12 C13 120.0(5) . .
C11 C12 H12 120.0 . .
C13 C12 H12 120.0 . .
C11 C13 C12 120.0(5) 13_675 .
C11 C13 H13 120.0 13_675 .
C12 C13 H13 120.0 . .
N4 C14 C15 172(5) . .
N5 C16 C17 163(10) . .
C16 C17 H17A 109.5 . .
C16 C17 H17B 109.5 . .
H17A C17 H17B 109.5 . .
C16 C17 H17C 109.5 . .
H17A C17 H17C 109.5 . .
H17B C17 H17C 109.5 . .
N6 C18 C19 174(8) . .
N7 C20 C21 159(10) . .

loop_
_geom_bond_atom_site_label_1
_geom_bond_atom_site_label_2
_geom_bond_distance
_geom_bond_site_symmetry_2
Cu1 N1 1.939(4) .
Cu1 N2 1.939(4) .
Cu1 Cl1 2.3147(17) .
N1 C5 1.334(7) .
N1 C1 1.348(7) .
N2 C6 1.332(7) .
N2 C10 1.348(7) .
N3 C8 1.407(6) .
N3 C3 1.410(6) .
N3 C11 1.433(6) .
N4 C14 1.15(6) .
N5 C16 1.19(14) .
N6 C18 1.15(7) .
N7 C20 1.20(16) .
C1 C2 1.366(7) .
C1 H1 0.9300 .
C2 C3 1.381(7) .
C2 H2 0.9300 .
C3 C4 1.375(7) .
C4 C5 1.371(7) .
C4 H4 0.9300 .
C5 H5 0.9300 .
C6 C7 1.374(7) 14_455
C6 H6 0.9300 .
C7 C6 1.374(7) 15
C7 C8 1.375(7) .
C7 H7 0.9300 .
C8 C9 1.385(7) .
C9 C10 1.362(7) 15
C9 H9 0.9300 .
C10 C9 1.361(7) 14_455
C10 H10 0.9300 .
C11 C12 1.368(7) .
C11 C13 1.375(7) 13_675
C12 C13 1.396(7) .
C12 H12 0.9300 .
C13 C11 1.375(7) 13_675
C13 H13 0.9300 .
C14 C15 1.50(7) .
C15 H15A 0.9600 .
C15 H15B 0.9600 .
C15 H15C 0.9600 .
C16 C17 1.51(16) .
C17 H17A 0.9600 .
C17 H17B 0.9600 .
C17 H17C 0.9600 .
C18 C19 1.51(9) .
C19 H19A 0.9600 .
C19 H19B 0.9600 .
C19 H19C 0.9600 .
C20 C21 1.47(16) .
C21 H21A 0.9600 .
C21 H21B 0.9600 .
C21 H21C 0.9600 .

loop_
_geom_torsion_atom_site_label_1
_geom_torsion_atom_site_label_2
_geom_torsion_atom_site_label_3
_geom_torsion_atom_site_label_4
_geom_torsion
_geom_torsion_site_symmetry_1
_geom_torsion_site_symmetry_4
N2 Cu1 N1 C5 50.6(6) . .
Cl1 Cu1 N1 C5 -142.1(4) . .
N2 Cu1 N1 C1 -130.4(4) . .
Cl1 Cu1 N1 C1 36.9(4) . .
N1 Cu1 N2 C6 -50.6(6) . .
Cl1 Cu1 N2 C6 142.1(4) . .
N1 Cu1 N2 C10 130.7(4) . .
Cl1 Cu1 N2 C10 -36.6(5) . .
C5 N1 C1 C2 -0.4(8) . .
Cu1 N1 C1 C2 -179.5(4) . .
N1 C1 C2 C3 1.7(9) . .
C1 C2 C3 C4 -1.6(8) . .
C1 C2 C3 N3 178.8(5) . .
C8 N3 C3 C4 31.8(7) . .
C11 N3 C3 C4 -148.6(5) . .
C8 N3 C3 C2 -148.7(5) . .
C11 N3 C3 C2 31.0(7) . .
C2 C3 C4 C5 0.4(8) . .
N3 C3 C4 C5 179.9(5) . .
C1 N1 C5 C4 -1.0(8) . .
Cu1 N1 C5 C4 178.1(4) . .
C3 C4 C5 N1 1.0(9) . .
C10 N2 C6 C7 0.6(8) . 14_455
Cu1 N2 C6 C7 -178.1(4) . 14_455
C6 C7 C8 C9 0.3(8) 15 .
C6 C7 C8 N3 -179.6(5) 15 .
C3 N3 C8 C7 31.3(7) . .
C11 N3 C8 C7 -148.4(5) . .
C3 N3 C8 C9 -148.6(5) . .
C11 N3 C8 C9 31.7(7) . .
C7 C8 C9 C10 -1.3(8) . 15
N3 C8 C9 C10 178.6(5) . 15
C6 N2 C10 C9 0.5(8) . 14_455
Cu1 N2 C10 C9 179.3(4) . 14_455
C8 N3 C11 C12 -127.8(5) . .
C3 N3 C11 C12 52.5(7) . .
C8 N3 C11 C13 51.6(7) . 13_675
C3 N3 C11 C13 -128.1(5) . 13_675
C13 C11 C12 C13 1.0(8) 13_675 .
N3 C11 C12 C13 -179.7(4) . .
C11 C12 C13 C11 -1.0(8) . 13_675

loop_
_platon_squeeze_void_nr
_platon_squeeze_void_average_x
_platon_squeeze_void_average_y
_platon_squeeze_void_average_z
_platon_squeeze_void_volume
_platon_squeeze_void_count_electrons
1 0.000 0.000 0.000 53.4 -1.5
2 0.000 0.000 0.500 204.2 8.2
3 0.333 0.667 0.167 205.3 8.0
4 0.333 0.667 0.667 52.9 -1.4
5 0.667 0.333 0.833 205.4 8.1
6 0.667 0.333 0.333 52.9 -1.4
